data_7045275
loop_
_publ_author_name
'Bay\'on Casta\~n\'on, Esther'
'Kaposi, Marlene'
'Reich, Robert M.'
'K\"uhn, Fritz E'

_publ_section_title
;
 Water-soluble transition metal complexes of ruthenium(ii), osmium(ii),
 rhodium(iii) and iridium(iii) with chelating N-heterocyclic carbene
 ligands in hydrogenation and transfer hydrogenation catalysis.
;
_journal_issue 7
_journal_name_full 'Dalton transactions (Cambridge, England : 2003)'
_journal_page_first 2318
_journal_page_last 2329
_journal_paper_doi 10.1039/c7dt04684g
_journal_volume 47
_journal_year 2018
_chemical_compound_source 'see text'
_chemical_formula_moiety 'C21 H27 Cl N3 O3 Rh S, H4 O2.10'
_chemical_formula_sum 'C21 H31 Cl N3 O5.1 Rh S'
_chemical_formula_weight 577.55
_space_group_IT_number 14
_space_group_name_Hall '-P 2yn'
_space_group_name_H-M_alt 'P 1 21/n 1'
_symmetry_cell_setting monoclinic
_symmetry_Int_Tables_number 14
_symmetry_space_group_name_Hall '-P 2yn'
_symmetry_space_group_name_H-M 'P 1 21/n 1'
_atom_sites_solution_hydrogens mixed
_audit_update_record
;
2017-12-07 deposited with the CCDC.
2018-01-11 downloaded from the CCDC.
;
_cell_angle_alpha 90
_cell_angle_beta 93.134(1)
_cell_angle_gamma 90
_cell_formula_units_Z 4
_cell_length_a 11.3895(3)
_cell_length_b 12.1721(3)
_cell_length_c 17.5563(5)
_cell_measurement_reflns_used 9350
_cell_measurement_temperature 123
_cell_measurement_theta_max 36.2735
_cell_measurement_theta_min 2.6703
_cell_volume 2430.26(11)
_computing_cell_refinement 'SAINT (Bruker, 2012)'
_computing_data_collection 'APEX II Control Software (Bruker, 2013)'
_computing_data_reduction 'SAINT (Bruker, 2012)'
_computing_molecular_graphics 'PLATON (Spek, 2011)'
_computing_publication_material 'PLATON (Spek, 2011), enCIFer (Allen, 2004)'
_computing_structure_refinement 'SHELXL2014 (Sheldrick, 2014), SHELXLE (Huebschle, 2011)'
_computing_structure_solution 'SHELXS97 (Sheldrick, 1997)'
_diffrn_ambient_temperature 123
_diffrn_detector ' CCD plate '
_diffrn_detector_area_resol_mean 16
_diffrn_measured_fraction_theta_full 0.998
_diffrn_measured_fraction_theta_max 0.999
_diffrn_measurement_device ' \k-geometry diffractometer '
_diffrn_measurement_device_type ' Bruker APEX-II CCD '
_diffrn_measurement_method ' phi- and omega-rotation '
_diffrn_radiation_monochromator 'MONTEL optic'
_diffrn_radiation_probe x-ray
_diffrn_radiation_source 'rotating anode FR591'
_diffrn_radiation_type MoK\a
_diffrn_radiation_wavelength 0.71073
_diffrn_reflns_av_R_equivalents 0.0494
_diffrn_reflns_av_sigmaI/netI 0.0312
_diffrn_reflns_limit_h_max 16
_diffrn_reflns_limit_h_min -17
_diffrn_reflns_limit_k_max 18
_diffrn_reflns_limit_k_min -18
_diffrn_reflns_limit_l_max 27
_diffrn_reflns_limit_l_min -24
_diffrn_reflns_number 51535
_diffrn_reflns_reduction_process
;
;
_diffrn_reflns_theta_full 25.24
_diffrn_reflns_theta_max 33.14
_diffrn_reflns_theta_min 2.04
_exptl_absorpt_coefficient_mu 0.936
_exptl_absorpt_correction_T_max 0.7471
_exptl_absorpt_correction_T_min 0.4758
_exptl_absorpt_correction_type multi-scan
_exptl_absorpt_process_details 'SADABS, Bruker, 2008b'
_exptl_crystal_colour orange
_exptl_crystal_density_diffrn 1.579
_exptl_crystal_density_method 'Not Measured'
_exptl_crystal_description block
_exptl_crystal_F_000 1187.3
_exptl_crystal_size_max 0.279
_exptl_crystal_size_mid 0.231
_exptl_crystal_size_min 0.227
_refine_diff_density_max 0.708
_refine_diff_density_min -0.878
_refine_diff_density_rms 0.090
_refine_ls_extinction_method none
_refine_ls_goodness_of_fit_ref 1.071
_refine_ls_hydrogen_treatment mixed
_refine_ls_matrix_type full
_refine_ls_number_parameters 311
_refine_ls_number_reflns 9255
_refine_ls_number_restraints 6
_refine_ls_restrained_S_all 1.070
_refine_ls_R_factor_all 0.0281
_refine_ls_R_factor_gt 0.0237
_refine_ls_shift/su_max 0.006
_refine_ls_shift/su_mean 0.000
_refine_ls_structure_factor_coef Fsqd
_refine_ls_weighting_details 'W=1/[\S^2^(FO^2^)+(0.0261P)^2^+1.0276P] WHERE P=(FO^2^+2FC^2^)/3'
_refine_ls_weighting_scheme calc
_refine_ls_wR_factor_gt 0.0595
_refine_ls_wR_factor_ref 0.0617
_reflns_number_gt 8308
_reflns_number_total 9255
_reflns_threshold_expression i>2\s(i)
_cod_data_source_file c7dt04684g2.cif
_cod_data_source_block bayes10_0m
_cod_depositor_comments 'Adding full bibliography for 7045269--7045275.cif.'
_cod_original_sg_symbol_H-M 'P 21/n'
_cod_original_formula_sum 'C21 H31 Cl N3 O5.10 Rh S'
_cod_database_code 7045275

loop_
_symmetry_equiv_pos_site_id
_symmetry_equiv_pos_as_xyz
1 x,y,z
2 1/2-x,1/2+y,1/2-z
3 -x,-y,-z
4 1/2+x,1/2-y,1/2+z

loop_
_atom_site_aniso_label
_atom_site_aniso_U_11
_atom_site_aniso_U_22
_atom_site_aniso_U_33
_atom_site_aniso_U_23
_atom_site_aniso_U_13
_atom_site_aniso_U_12
Rh1 0.0093(1) 0.0095(1) 0.0093(1) 0.0001(1) -0.0025(1) -0.0003(1)
Cl1 0.0174(1) 0.0120(1) 0.0189(1) -0.0030(1) -0.0034(1) 0.0009(1)
S1 0.0129(1) 0.0145(1) 0.0116(1) -0.0012(1) -0.0005(1) 0.0002(1)
O1 0.0215(5) 0.0237(5) 0.0252(5) 0.0104(4) 0.0008(4) 0.0014(4)
O2 0.0234(5) 0.0259(5) 0.0179(5) -0.0100(4) -0.0050(4) 0.0015(4)
O3 0.0134(4) 0.0217(4) 0.0170(4) -0.0009(3) 0.0027(3) -0.0008(3)
N1 0.0127(4) 0.0130(4) 0.0122(4) 0.0009(3) 0.0007(3) -0.0001(3)
N2 0.0099(4) 0.0143(4) 0.0094(4) 0.0016(3) -0.0014(3) 0.0008(3)
N3 0.0115(4) 0.0119(4) 0.0101(4) 0.0006(3) -0.0015(3) 0.0001(3)
C1 0.0106(4) 0.0102(4) 0.0114(5) 0.0001(3) -0.0012(4) 0.0004(3)
C2 0.0166(5) 0.0178(5) 0.0107(5) 0.0019(4) -0.0010(4) 0.0015(4)
C3 0.0152(5) 0.0180(5) 0.0097(5) 0.0015(4) -0.0026(4) 0.0019(4)
C4 0.0103(4) 0.0119(4) 0.0111(5) -0.0003(3) -0.0006(3) 0.0007(3)
O4 0.0274(6) 0.0356(6) 0.0442(8) 0.0175(5) 0.0094(5) 0.0038(5)
C5 0.0107(5) 0.0203(5) 0.0150(5) 0.0006(4) -0.0020(4) 0.0002(4)
C6 0.0114(5) 0.0210(5) 0.0207(6) -0.0014(4) 0.0011(4) -0.0029(4)
C7 0.0157(5) 0.0164(5) 0.0180(6) -0.0001(4) 0.0038(4) -0.0036(4)
C8 0.0163(5) 0.0142(5) 0.0119(5) 0.0009(4) 0.0000(4) -0.0010(4)
C9 0.0135(5) 0.0147(5) 0.0182(6) -0.0018(4) 0.0044(4) -0.0031(4)
C10 0.0130(5) 0.0145(5) 0.0200(6) -0.0022(4) 0.0019(4) -0.0016(4)
C11 0.0148(5) 0.0151(5) 0.0200(6) -0.0044(4) 0.0032(4) -0.0021(4)
C12 0.0167(5) 0.0120(4) 0.0139(5) -0.0006(4) -0.0059(4) -0.0032(4)
C13 0.0190(5) 0.0124(5) 0.0128(5) -0.0023(4) -0.0040(4) 0.0009(4)
C14 0.0178(5) 0.0151(5) 0.0106(5) -0.0013(4) -0.0038(4) -0.0007(4)
C15 0.0157(5) 0.0132(4) 0.0117(5) 0.0001(4) -0.0062(4) -0.0007(4)
C16 0.0128(5) 0.0136(5) 0.0151(5) -0.0007(4) -0.0048(4) -0.0019(4)
C17 0.0259(6) 0.0148(5) 0.0178(6) 0.0025(4) -0.0059(5) -0.0066(4)
C18 0.0297(7) 0.0182(6) 0.0207(6) -0.0022(5) 0.0003(5) 0.0090(5)
C19 0.0220(6) 0.0244(6) 0.0151(6) -0.0034(4) 0.0011(5) -0.0016(5)
C20 0.0268(6) 0.0155(5) 0.0202(6) 0.0041(4) -0.0096(5) 0.0009(4)
C21 0.0122(5) 0.0255(6) 0.0254(7) -0.0025(5) -0.0031(5) -0.0005(4)
O5 0.0277(6) 0.0241(5) 0.0531(8) 0.0041(5) -0.0005(5) -0.0034(4)

loop_
_atom_site_label
_atom_site_type_symbol
_atom_site_thermal_displace_type
_atom_site_fract_x
_atom_site_fract_y
_atom_site_fract_z
_atom_site_occupancy
_atom_site_U_iso_or_equiv
_atom_site_calc_flag
_atom_site_refinement_flags
Rh1 Rh Uani 0.76161(2) 0.94158(2) 0.84164(2) 1.000 0.0095(1) d .
Cl1 Cl Uani 0.81704(3) 0.76727(2) 0.78997(2) 1.000 0.0162(1) d .
S1 S Uani 1.16877(2) 0.87964(2) 0.58151(2) 1.000 0.0130(1) d .
O1 O Uani 1.17705(9) 0.79576(9) 0.64085(6) 1.000 0.0235(3) d .
O2 O Uani 1.11340(9) 0.84100(9) 0.50979(6) 1.000 0.0226(3) d .
O3 O Uani 1.28264(8) 0.93316(8) 0.57171(6) 1.000 0.0173(2) d .
N1 N Uani 0.76035(9) 1.01467(8) 0.66863(6) 1.000 0.0126(2) d .
N2 N Uani 0.59630(8) 0.96490(8) 0.71189(6) 1.000 0.0113(2) d .
N3 N Uani 0.58485(8) 0.88894(8) 0.83015(6) 1.000 0.0112(2) d .
C1 C Uani 0.71199(9) 0.98399(9) 0.73300(7) 1.000 0.0108(3) d .
C2 C Uani 0.67668(11) 1.01651(10) 0.60742(7) 1.000 0.0151(3) d .
C3 C Uani 0.57325(11) 0.98465(10) 0.63425(7) 1.000 0.0144(3) d .
C4 C Uani 0.52570(10) 0.91340(9) 0.76382(7) 1.000 0.0111(3) d .
O4 O Uani 1.07664(11) 0.67386(11) 0.75775(8) 1.000 0.0355(4) d D
C5 C Uani 0.40931(10) 0.88441(10) 0.74668(7) 1.000 0.0154(3) d .
C6 C Uani 0.35237(11) 0.82505(11) 0.80100(8) 1.000 0.0177(3) d .
C7 C Uani 0.41297(11) 0.79599(10) 0.86915(8) 1.000 0.0166(3) d .
C8 C Uani 0.52884(11) 0.82903(10) 0.88169(7) 1.000 0.0142(3) d .
C9 C Uani 0.88419(11) 1.04146(10) 0.66119(8) 1.000 0.0153(3) d .
C10 C Uani 0.95138(11) 0.94782(10) 0.62619(8) 1.000 0.0158(3) d .
C11 C Uani 1.07705(11) 0.98563(10) 0.61483(8) 1.000 0.0166(3) d .
C12 C Uani 0.87563(11) 1.07931(9) 0.87912(7) 1.000 0.0145(3) d .
C13 C Uani 0.76894(11) 1.07896(10) 0.91932(7) 1.000 0.0149(3) d .
C14 C Uani 0.76910(11) 0.97988(10) 0.96582(7) 1.000 0.0147(3) d .
C15 C Uani 0.86845(11) 0.91646(10) 0.94953(7) 1.000 0.0138(3) d .
C16 C Uani 0.93428(10) 0.97726(10) 0.89377(7) 1.000 0.0140(3) d .
C17 C Uani 0.91986(12) 1.17605(10) 0.83671(8) 1.000 0.0198(3) d .
C18 C Uani 0.68586(13) 1.17389(11) 0.92333(8) 1.000 0.0229(4) d .
C19 C Uani 0.67984(12) 0.95356(11) 1.02255(8) 1.000 0.0205(3) d .
C20 C Uani 0.90364(13) 0.80735(11) 0.98246(8) 1.000 0.0212(3) d .
C21 C Uani 1.04910(11) 0.94106(11) 0.86442(9) 1.000 0.0212(3) d .
O5 O Uani 1.17492(11) 0.66649(10) 0.91360(9) 1.000 0.0351(4) d D
O6 O Uiso 1.2160(10) 1.1044(9) 0.7899(7) 0.102(5) 0.030(3) d .
H2 H Uiso 0.69010 1.03650 0.55630 1.000 0.0180 c RU
H3 H Uiso 0.50000 0.97720 0.60610 1.000 0.0170 c RU
H5 H Uiso 0.37020 0.90450 0.69950 1.000 0.0190 c RU
H6 H Uiso 0.27240 0.80430 0.79180 1.000 0.0210 c RU
H7 H Uiso 0.37540 0.75410 0.90650 1.000 0.0200 c RU
H8 H Uiso 0.57020 0.80890 0.92800 1.000 0.0170 c RU
H9A H Uiso 0.92080 1.05870 0.71220 1.000 0.0180 c RU
H9B H Uiso 0.89000 1.10770 0.62890 1.000 0.0180 c RU
H10A H Uiso 0.91250 0.92660 0.57650 1.000 0.0190 c RU
H10B H Uiso 0.95220 0.88310 0.66030 1.000 0.0190 c RU
H11A H Uiso 1.11180 1.01390 0.66390 1.000 0.0200 c RU
H11B H Uiso 1.07490 1.04700 0.57770 1.000 0.0200 c RU
H17A H Uiso 0.99320 1.15630 0.81340 1.000 0.0300 c RU
H17B H Uiso 0.93440 1.23730 0.87220 1.000 0.0300 c RU
H17C H Uiso 0.86090 1.19790 0.79680 1.000 0.0300 c RU
H18A H Uiso 0.68290 1.21380 0.87480 1.000 0.0340 c RU
H18B H Uiso 0.71310 1.22330 0.96470 1.000 0.0340 c RU
H18C H Uiso 0.60720 1.14660 0.93320 1.000 0.0340 c RU
H19A H Uiso 0.60120 0.97230 1.00100 1.000 0.0310 c RU
H19B H Uiso 0.69680 0.99620 1.06920 1.000 0.0310 c RU
H19C H Uiso 0.68310 0.87500 1.03460 1.000 0.0310 c RU
H20A H Uiso 0.89640 0.75110 0.94250 1.000 0.0320 c RU
H20B H Uiso 0.85230 0.78860 1.02350 1.000 0.0320 c RU
H20C H Uiso 0.98540 0.81080 1.00290 1.000 0.0320 c RU
H21A H Uiso 1.04040 0.86740 0.84240 1.000 0.0320 c RU
H21B H Uiso 1.10920 0.93960 0.90650 1.000 0.0320 c RU
H21C H Uiso 1.07280 0.99250 0.82520 1.000 0.0320 c RU
H4A H Uiso 1.0104(12) 0.698(2) 0.7658(14) 1.000 0.0530 d DU
H4B H Uiso 1.098(2) 0.7069(19) 0.7197(10) 1.000 0.0530 d DU
H5A H Uiso 1.184(2) 0.5994(9) 0.9234(14) 1.000 0.0530 d DU
H5B H Uiso 1.146(2) 0.664(2) 0.8685(7) 1.000 0.0530 d DU

loop_
_atom_type_symbol
_atom_type_description
_atom_type_scat_dispersion_real
_atom_type_scat_dispersion_imag
_atom_type_scat_source
C C 0.0033 0.0016 ' International Tables Vol C Tables 4.2.6.8 and 6.1.1.4'
H H 0.0000 0.0000 ' International Tables Vol C Tables 4.2.6.8 and 6.1.1.4'
Cl Cl 0.1484 0.1585 ' International Tables Vol C Tables 4.2.6.8 and 6.1.1.4'
N N 0.0061 0.0033 ' International Tables Vol C Tables 4.2.6.8 and 6.1.1.4'
O O 0.0106 0.0060 ' International Tables Vol C Tables 4.2.6.8 and 6.1.1.4'
Rh Rh -1.1178 0.9187 ' International Tables Vol C Tables 4.2.6.8 and 6.1.1.4'
S S 0.1246 0.1234 ' International Tables Vol C Tables 4.2.6.8 and 6.1.1.4'

loop_
_geom_angle_atom_site_label_1
_geom_angle_atom_site_label_2
_geom_angle_atom_site_label_3
_geom_angle
_geom_angle_publ_flag
Cl1 Rh1 N3 87.99(3) yes
Cl1 Rh1 C1 86.28(3) yes
Cl1 Rh1 C12 128.49(3) yes
Cl1 Rh1 C13 157.01(4) yes
Cl1 Rh1 C14 123.86(3) yes
Cl1 Rh1 C15 93.30(3) yes
Cl1 Rh1 C16 94.89(3) yes
N3 Rh1 C1 76.82(4) yes
N3 Rh1 C12 143.52(4) yes
N3 Rh1 C13 107.42(4) yes
N3 Rh1 C14 98.18(4) yes
N3 Rh1 C15 121.06(5) yes
N3 Rh1 C16 159.96(5) yes
C1 Rh1 C12 102.54(5) yes
C1 Rh1 C13 113.38(5) yes
C1 Rh1 C14 149.56(5) yes
C1 Rh1 C15 162.11(5) yes
C1 Rh1 C16 123.12(5) yes
C12 Rh1 C13 38.55(5) yes
C12 Rh1 C14 63.71(5) yes
C12 Rh1 C15 64.01(5) yes
C12 Rh1 C16 38.14(4) yes
C13 Rh1 C14 38.77(5) yes
C13 Rh1 C15 64.28(5) yes
C13 Rh1 C16 64.83(5) yes
C14 Rh1 C15 37.06(5) yes
C14 Rh1 C16 63.85(5) yes
C15 Rh1 C16 39.05(5) yes
O1 S1 O2 113.58(6) yes
O1 S1 O3 111.78(6) yes
O1 S1 C11 106.80(6) yes
O2 S1 O3 112.67(6) yes
O2 S1 C11 106.53(6) yes
O3 S1 C11 104.76(6) yes
C1 N1 C2 111.07(10) yes
C1 N1 C9 125.62(10) yes
C2 N1 C9 123.31(11) yes
C1 N2 C3 111.24(10) yes
C1 N2 C4 118.65(10) yes
C3 N2 C4 129.12(10) yes
Rh1 N3 C4 116.41(8) yes
Rh1 N3 C8 125.67(8) yes
C4 N3 C8 117.84(10) yes
Rh1 C1 N1 139.47(8) yes
Rh1 C1 N2 115.24(8) yes
N1 C1 N2 104.68(10) yes
N1 C2 C3 107.38(11) yes
N2 C3 C2 105.63(11) yes
N2 C4 N3 112.65(10) yes
N2 C4 C5 123.32(11) yes
N3 C4 C5 123.90(11) yes
C4 C5 C6 117.42(11) no
C5 C6 C7 119.65(11) no
C6 C7 C8 119.04(12) no
N3 C8 C7 122.10(11) yes
N1 C9 C10 112.24(10) yes
C9 C10 C11 108.83(10) no
S1 C11 C10 113.32(9) yes
Rh1 C12 C13 69.12(7) yes
Rh1 C12 C16 69.72(6) yes
Rh1 C12 C17 131.37(9) yes
C13 C12 C16 107.98(10) no
C13 C12 C17 124.29(11) no
C16 C12 C17 127.45(11) no
Rh1 C13 C12 72.33(7) yes
Rh1 C13 C14 73.21(7) yes
Rh1 C13 C18 128.70(9) yes
C12 C13 C14 107.60(10) no
C12 C13 C18 125.01(11) no
C14 C13 C18 126.45(11) no
Rh1 C14 C13 68.02(7) yes
Rh1 C14 C15 71.06(7) yes
Rh1 C14 C19 128.02(9) yes
C13 C14 C15 108.40(11) no
C13 C14 C19 124.78(11) no
C15 C14 C19 126.80(11) no
Rh1 C15 C14 71.88(7) yes
Rh1 C15 C16 68.68(7) yes
Rh1 C15 C20 125.20(9) yes
C14 C15 C16 107.71(10) no
C14 C15 C20 127.48(12) no
C16 C15 C20 124.81(11) no
Rh1 C16 C12 72.14(7) yes
Rh1 C16 C15 72.26(7) yes
Rh1 C16 C21 125.80(9) yes
C12 C16 C15 107.96(10) no
C12 C16 C21 127.08(11) no
C15 C16 C21 124.70(11) no
N1 C2 H2 126.00 no
C3 C2 H2 126.00 no
N2 C3 H3 127.00 no
C2 C3 H3 127.00 no
H4A O4 H4B 106(2) no
C6 C5 H5 121.00 no
C4 C5 H5 121.00 no
C5 C6 H6 120.00 no
C7 C6 H6 120.00 no
C8 C7 H7 120.00 no
C6 C7 H7 121.00 no
N3 C8 H8 119.00 no
C7 C8 H8 119.00 no
N1 C9 H9B 109.00 no
C10 C9 H9A 109.00 no
C10 C9 H9B 109.00 no
H9A C9 H9B 108.00 no
N1 C9 H9A 109.00 no
C9 C10 H10A 110.00 no
C9 C10 H10B 110.00 no
C11 C10 H10B 110.00 no
H10A C10 H10B 108.00 no
C11 C10 H10A 110.00 no
S1 C11 H11A 109.00 no
C10 C11 H11A 109.00 no
C10 C11 H11B 109.00 no
S1 C11 H11B 109.00 no
H11A C11 H11B 108.00 no
C12 C17 H17B 109.00 no
C12 C17 H17C 109.00 no
H17A C17 H17B 110.00 no
H17A C17 H17C 110.00 no
H17B C17 H17C 109.00 no
C12 C17 H17A 109.00 no
C13 C18 H18A 109.00 no
C13 C18 H18B 109.00 no
H18A C18 H18B 110.00 no
H18A C18 H18C 109.00 no
H18B C18 H18C 109.00 no
C13 C18 H18C 109.00 no
C14 C19 H19B 109.00 no
C14 C19 H19C 109.00 no
C14 C19 H19A 109.00 no
H19A C19 H19C 109.00 no
H19B C19 H19C 109.00 no
H19A C19 H19B 109.00 no
C15 C20 H20A 109.00 no
C15 C20 H20B 109.00 no
H20A C20 H20B 109.00 no
H20A C20 H20C 109.00 no
C15 C20 H20C 109.00 no
H20B C20 H20C 110.00 no
C16 C21 H21B 109.00 no
C16 C21 H21C 109.00 no
C16 C21 H21A 109.00 no
H21A C21 H21C 109.00 no
H21B C21 H21C 109.00 no
H21A C21 H21B 109.00 no
H5A O5 H5B 101(2) no

loop_
_geom_bond_atom_site_label_1
_geom_bond_atom_site_label_2
_geom_bond_distance
_geom_bond_publ_flag
Rh1 Cl1 2.4054(4) yes
Rh1 N3 2.1118(10) yes
Rh1 C1 2.0263(13) yes
Rh1 C12 2.1992(12) yes
Rh1 C13 2.1565(13) yes
Rh1 C14 2.2265(13) yes
Rh1 C15 2.2159(13) yes
Rh1 C16 2.1673(12) yes
S1 O1 1.4581(11) yes
S1 O2 1.4552(11) yes
S1 O3 1.4698(10) yes
S1 C11 1.7790(13) yes
N1 C1 1.3372(16) yes
N1 C2 1.3970(16) yes
N1 C9 1.4605(16) yes
N2 C1 1.3690(14) yes
N2 C3 1.3948(16) yes
N2 C4 1.3967(15) yes
N3 C4 1.3464(16) yes
N3 C8 1.3493(16) yes
C2 C3 1.3493(18) no
C4 C5 1.3888(16) no
C5 C6 1.3855(18) no
C6 C7 1.3938(19) no
C7 C8 1.3857(18) no
C9 C10 1.5211(18) no
C10 C11 1.5269(18) no
C12 C13 1.4382(18) no
C12 C16 1.4271(17) no
C12 C17 1.4952(17) no
C13 C14 1.4563(17) no
C13 C18 1.4976(19) no
C14 C15 1.4119(18) no
C14 C19 1.4963(19) no
C15 C16 1.4658(17) no
C15 C20 1.4945(18) no
C16 C21 1.4978(17) no
C2 H2 0.9500 no
C3 H3 0.9500 no
O4 H4A 0.829(16) no
O4 H4B 0.83(2) no
C5 H5 0.9500 no
C6 H6 0.9500 no
C7 H7 0.9500 no
C8 H8 0.9500 no
C9 H9B 0.9900 no
C9 H9A 0.9900 no
C10 H10A 0.9900 no
C10 H10B 0.9900 no
C11 H11B 0.9900 no
C11 H11A 0.9900 no
C17 H17C 0.9800 no
C17 H17B 0.9800 no
C17 H17A 0.9800 no
C18 H18B 0.9800 no
C18 H18A 0.9800 no
C18 H18C 0.9800 no
C19 H19B 0.9800 no
C19 H19A 0.9800 no
C19 H19C 0.9800 no
C20 H20B 0.9800 no
C20 H20C 0.9800 no
C20 H20A 0.9800 no
C21 H21C 0.9800 no
C21 H21A 0.9800 no
C21 H21B 0.9800 no
O5 H5A 0.840(12) no
O5 H5B 0.841(14) no

loop_
_geom_torsion_atom_site_label_1
_geom_torsion_atom_site_label_2
_geom_torsion_atom_site_label_3
_geom_torsion_atom_site_label_4
_geom_torsion
_geom_torsion_publ_flag
Cl1 Rh1 N3 C4 -90.88(8) no
Cl1 Rh1 N3 C8 85.77(10) no
C1 Rh1 N3 C4 -4.23(8) no
C1 Rh1 N3 C8 172.43(10) no
C12 Rh1 N3 C4 89.13(11) no
C12 Rh1 N3 C8 -94.22(12) no
C13 Rh1 N3 C4 106.49(9) no
C13 Rh1 N3 C8 -76.86(10) no
C14 Rh1 N3 C4 145.19(8) no
C14 Rh1 N3 C8 -38.16(10) no
C15 Rh1 N3 C4 176.49(8) no
C15 Rh1 N3 C8 -6.86(11) no
C16 Rh1 N3 C4 170.36(11) no
C16 Rh1 N3 C8 -12.99(19) no
Cl1 Rh1 C1 N1 -76.46(13) no
Cl1 Rh1 C1 N2 92.82(8) no
N3 Rh1 C1 N1 -165.26(14) no
N3 Rh1 C1 N2 4.02(8) no
C12 Rh1 C1 N1 52.19(14) no
C12 Rh1 C1 N2 -138.54(8) no
C13 Rh1 C1 N1 91.23(13) no
C13 Rh1 C1 N2 -99.50(9) no
C14 Rh1 C1 N1 111.05(14) no
C14 Rh1 C1 N2 -79.67(12) no
C16 Rh1 C1 N1 16.96(15) no
C16 Rh1 C1 N2 -173.77(8) no
Cl1 Rh1 C12 C13 -152.80(6) no
Cl1 Rh1 C12 C16 -33.25(8) no
Cl1 Rh1 C12 C17 89.32(12) no
N3 Rh1 C12 C13 27.19(11) no
N3 Rh1 C12 C16 146.74(8) no
N3 Rh1 C12 C17 -90.69(13) no
C1 Rh1 C12 C13 111.92(7) no
C1 Rh1 C12 C16 -128.53(7) no
C1 Rh1 C12 C17 -5.96(12) no
C13 Rh1 C12 C16 119.55(10) no
C13 Rh1 C12 C17 -117.88(14) no
C14 Rh1 C12 C13 -39.15(7) no
C14 Rh1 C12 C16 80.40(8) no
C14 Rh1 C12 C17 -157.03(13) no
C15 Rh1 C12 C13 -80.62(8) no
C15 Rh1 C12 C16 38.93(7) no
C15 Rh1 C12 C17 161.50(13) no
C16 Rh1 C12 C13 -119.55(10) no
C16 Rh1 C12 C17 122.57(15) no
Cl1 Rh1 C13 C12 66.35(12) no
Cl1 Rh1 C13 C14 -48.96(13) no
Cl1 Rh1 C13 C18 -172.56(8) no
N3 Rh1 C13 C12 -163.46(7) no
N3 Rh1 C13 C14 81.23(7) no
N3 Rh1 C13 C18 -42.37(12) no
C1 Rh1 C13 C12 -80.62(8) no
C1 Rh1 C13 C14 164.07(7) no
C1 Rh1 C13 C18 40.47(13) no
C12 Rh1 C13 C14 -115.31(10) no
C12 Rh1 C13 C18 121.09(14) no
C14 Rh1 C13 C12 115.31(10) no
C14 Rh1 C13 C18 -123.60(14) no
C15 Rh1 C13 C12 79.86(7) no
C15 Rh1 C13 C14 -35.45(7) no
C15 Rh1 C13 C18 -159.05(13) no
C16 Rh1 C13 C12 36.42(7) no
C16 Rh1 C13 C14 -78.89(8) no
C16 Rh1 C13 C18 157.51(13) no
Cl1 Rh1 C14 C13 159.22(6) no
Cl1 Rh1 C14 C15 39.33(8) no
Cl1 Rh1 C14 C19 -83.06(11) no
N3 Rh1 C14 C13 -107.70(7) no
N3 Rh1 C14 C15 132.40(7) no
N3 Rh1 C14 C19 10.02(11) no
C1 Rh1 C14 C13 -29.81(12) no
C1 Rh1 C14 C15 -149.71(9) no
C1 Rh1 C14 C19 87.91(14) no
C12 Rh1 C14 C13 38.93(7) no
C12 Rh1 C14 C15 -80.97(8) no
C12 Rh1 C14 C19 156.65(12) no
C13 Rh1 C14 C15 -119.90(10) no
C13 Rh1 C14 C19 117.72(14) no
C15 Rh1 C14 C13 119.90(10) no
C15 Rh1 C14 C19 -122.38(14) no
C16 Rh1 C14 C13 81.65(8) no
C16 Rh1 C14 C15 -38.25(7) no
C16 Rh1 C14 C19 -160.63(12) no
Cl1 Rh1 C15 C14 -148.19(7) no
Cl1 Rh1 C15 C16 93.70(6) no
Cl1 Rh1 C15 C20 -24.64(11) no
N3 Rh1 C15 C14 -58.56(8) no
N3 Rh1 C15 C16 -176.67(6) no
N3 Rh1 C15 C20 64.99(12) no
C12 Rh1 C15 C14 80.09(8) no
C12 Rh1 C15 C16 -38.02(7) no
C12 Rh1 C15 C20 -156.36(12) no
C13 Rh1 C15 C14 37.06(7) no
C13 Rh1 C15 C16 -81.06(7) no
C13 Rh1 C15 C20 160.60(12) no
C14 Rh1 C15 C16 -118.11(10) no
C14 Rh1 C15 C20 123.55(14) no
C16 Rh1 C15 C14 118.11(10) no
C16 Rh1 C15 C20 -118.34(14) no
Cl1 Rh1 C16 C12 154.49(7) no
Cl1 Rh1 C16 C15 -89.21(6) no
Cl1 Rh1 C16 C21 31.21(11) no
N3 Rh1 C16 C12 -107.96(13) no
N3 Rh1 C16 C15 8.35(16) no
N3 Rh1 C16 C21 128.77(13) no
C1 Rh1 C16 C12 65.74(8) no
C1 Rh1 C16 C15 -177.95(7) no
C1 Rh1 C16 C21 -57.53(12) no
C12 Rh1 C16 C15 116.31(10) no
C12 Rh1 C16 C21 -123.27(14) no
C13 Rh1 C16 C12 -36.79(7) no
C13 Rh1 C16 C15 79.51(7) no
C13 Rh1 C16 C21 -160.07(12) no
C14 Rh1 C16 C12 -79.99(7) no
C14 Rh1 C16 C15 36.31(7) no
C14 Rh1 C16 C21 156.73(12) no
C15 Rh1 C16 C12 -116.31(10) no
C15 Rh1 C16 C21 120.42(14) no
O1 S1 C11 C10 -63.35(11) no
O2 S1 C11 C10 58.35(11) no
O3 S1 C11 C10 177.95(10) no
C2 N1 C1 Rh1 170.69(10) no
C2 N1 C1 N2 0.71(13) no
C9 N1 C1 Rh1 -8.4(2) no
C9 N1 C1 N2 -178.34(10) no
C1 N1 C2 C3 -0.79(14) no
C9 N1 C2 C3 178.29(11) no
C1 N1 C9 C10 101.60(14) no
C2 N1 C9 C10 -77.34(14) no
C3 N2 C1 Rh1 -173.22(8) no
C3 N2 C1 N1 -0.40(13) no
C4 N2 C1 Rh1 -3.61(13) no
C4 N2 C1 N1 169.21(10) no
C1 N2 C3 C2 -0.07(12) no
C4 N2 C3 C2 -168.30(11) no
C1 N2 C4 N3 -0.03(15) no
C1 N2 C4 C5 -176.10(11) no
C3 N2 C4 N3 167.45(11) no
C3 N2 C4 C5 -8.62(19) no
Rh1 N3 C4 N2 3.56(12) no
Rh1 N3 C4 C5 179.59(9) no
C8 N3 C4 N2 -173.37(10) no
C8 N3 C4 C5 2.67(17) no
Rh1 N3 C8 C7 -178.77(9) no
C4 N3 C8 C7 -2.16(17) no
N1 C2 C3 N2 0.49(13) no
N2 C4 C5 C6 174.39(11) no
N3 C4 C5 C6 -1.24(18) no
C4 C5 C6 C7 -0.73(18) no
C5 C6 C7 C8 1.16(19) no
C6 C7 C8 N3 0.31(19) no
N1 C9 C10 C11 175.70(11) no
C9 C10 C11 S1 175.05(9) no
Rh1 C12 C13 C14 65.23(8) no
Rh1 C12 C13 C18 -125.32(13) no
C16 C12 C13 Rh1 -59.08(8) no
C16 C12 C13 C14 6.15(14) no
C16 C12 C13 C18 175.60(12) no
C17 C12 C13 Rh1 126.58(12) no
C17 C12 C13 C14 -168.19(12) no
C17 C12 C13 C18 1.3(2) no
Rh1 C12 C16 C15 -63.84(8) no
Rh1 C12 C16 C21 121.79(13) no
C13 C12 C16 Rh1 58.71(8) no
C13 C12 C16 C15 -5.13(14) no
C13 C12 C16 C21 -179.50(12) no
C17 C12 C16 Rh1 -127.18(13) no
C17 C12 C16 C15 168.98(12) no
C17 C12 C16 C21 -5.4(2) no
Rh1 C13 C14 C15 59.79(9) no
Rh1 C13 C14 C19 -121.89(12) no
C12 C13 C14 Rh1 -64.64(8) no
C12 C13 C14 C15 -4.86(14) no
C12 C13 C14 C19 173.47(12) no
C18 C13 C14 Rh1 126.10(13) no
C18 C13 C14 C15 -174.12(12) no
C18 C13 C14 C19 4.2(2) no
Rh1 C14 C15 C16 59.60(8) no
Rh1 C14 C15 C20 -120.89(13) no
C13 C14 C15 Rh1 -57.91(8) no
C13 C14 C15 C16 1.69(14) no
C13 C14 C15 C20 -178.80(12) no
C19 C14 C15 Rh1 123.81(13) no
C19 C14 C15 C16 -176.59(12) no
C19 C14 C15 C20 2.9(2) no
Rh1 C15 C16 C12 63.76(8) no
Rh1 C15 C16 C21 -121.70(12) no
C14 C15 C16 Rh1 -61.64(9) no
C14 C15 C16 C12 2.12(14) no
C14 C15 C16 C21 176.66(12) no
C20 C15 C16 Rh1 118.84(12) no
C20 C15 C16 C12 -177.41(12) no
C20 C15 C16 C21 -2.9(2) no
